data_9007502
loop_
_publ_author_name
'Susse P'

_publ_section_title
;
 Die kristallstruktur des botryogens
 Locality: Rammelsberg mine near Goslar, Germany
;
_journal_name_full 'Acta Crystallographica, Section B'
_journal_page_first 760
_journal_page_last 767
_journal_paper_doi 10.1107/S0567740868003171
_journal_volume 24
_journal_year 1968
_chemical_formula_sum 'Fe1.08 H11.25 Mg0.2 Mn0.25 O16 S2 Zn0.47'
_chemical_name_mineral Zincobotryogen
_space_group_IT_number 14
_symmetry_space_group_name_Hall '-P 2yn'
_symmetry_space_group_name_H-M 'P 1 21/n 1'
_cell_angle_alpha 90
_cell_angle_beta 100.13
_cell_angle_gamma 90
_cell_length_a 10.526
_cell_length_b 17.872
_cell_length_c 7.136
_cell_formula_units_Z 4
_cell_volume 1321.502
_cod_original_formula_sum 'Zn.47 Mn.25 Mg.2 Fe1.08 S2 O16 H11.25'
_cod_database_code 9007502

loop_
_symmetry_equiv_pos_as_xyz
x,y,z
1/2+x,1/2-y,1/2+z
1/2-x,1/2+y,1/2-z
-x,-y,-z

loop_
_atom_site_type_symbol
_atom_site_label
_atom_site_fract_x
_atom_site_fract_y
_atom_site_fract_z
_atom_site_occupancy
_atom_site_U_iso_or_equiv
_atom_site_attached_hydrogens
Zn Zn2 0.40780 0.18210 0.34850 0.47000 0.02064 0
Mn Mn2 0.40780 0.18210 0.34850 0.25000 0.02064 0
Mg Mg2 0.40780 0.18210 0.34850 0.20000 0.02064 0
Fe Fe2 0.40780 0.18210 0.34850 0.08000 0.02064 0
Fe Fe11 0.00000 0.00000 0.00000 1.00000 0.01811 0
Fe Fe12 0.00000 0.00000 0.50000 1.00000 0.01938 0
S S1 0.09290 0.13850 0.27990 1.00000 0.00241 0
S S2 0.70850 0.06850 0.88450 1.00000 0.00317 0
O O1 0.01100 0.10590 0.11060 1.00000 0.01064 0
O O2 0.21620 0.16130 0.23300 1.00000 0.01862 0
O O3 0.11750 0.08070 0.42900 1.00000 0.01596 0
O O4 0.02470 0.20190 0.34400 1.00000 0.02495 0
O O5 0.74320 0.11480 0.72910 1.00000 0.01874 0
O O6 0.80750 0.00850 0.93090 1.00000 0.01558 0
O O7 0.70770 0.11280 0.05420 1.00000 0.02381 0
O O8 0.58290 0.03380 0.82190 1.00000 0.01836 0
O O-H9 0.02190 0.04320 0.75100 1.00000 0.01330 1
O Wat1 0.45160 0.11610 0.12730 1.00000 0.02292 2
O Wat2 0.59750 0.20550 0.45820 1.00000 0.02558 2
O Wat3 0.33740 0.24730 0.55700 1.00000 0.02292 2
O Wat4 0.83180 0.06170 0.42130 1.00000 0.02001 2
O Wat5 0.91290 0.22460 0.67190 1.00000 0.02394 2
O Wat6 0.20680 0.16060 0.82440 1.00000 0.03204 2
O Wat7 0.40360 0.08880 0.52640 1.00000 0.03128 2
